data_1517934
loop_
_publ_author_name
'Liu, Long'
'Wang, Cheng-Qian'
'Liu, Dan'
'He, Wei-Gang'
'Xu, Jin-Yi'
'Lin, Ai-Jun'
'Yao, He-Quan'
'Tanabe, Genzoh'
'Muraoka, Osamu'
'Xie, Wei-Jia'
'Wu, Xiao-Ming'

_publ_section_title
;
 Construction of 3,6-Anhydrohexosides via Intramolecular Cyclization of
 Triflates and Its Application to the Synthesis of Natural Product
 Isolated from Leaves of Sauropus rostratus.
;
_journal_issue 19
_journal_name_full 'Organic letters'
_journal_page_first 5004
_journal_page_last 5007
_journal_paper_doi 10.1021/ol5022838
_journal_volume 16
_journal_year 2014
_chemical_absolute_configuration ad
_chemical_formula_sum 'C29 H32 O7'
_chemical_formula_weight 492.55
_chemical_name_systematic
; 
 ? 
;
_space_group_IT_number 4
_symmetry_cell_setting monoclinic
_symmetry_space_group_name_Hall 'P 2yb'
_symmetry_space_group_name_H-M 'P 1 21 1'
_atom_sites_solution_hydrogens geom
_atom_sites_solution_primary direct
_atom_sites_solution_secondary difmap
_audit_creation_method SHELXL-97
_cell_angle_alpha 90.00
_cell_angle_beta 93.307(8)
_cell_angle_gamma 90.00
_cell_formula_units_Z 2
_cell_length_a 10.3830(11)
_cell_length_b 10.0793(11)
_cell_length_c 12.2195(13)
_cell_measurement_reflns_used 2424
_cell_measurement_temperature 296(2)
_cell_measurement_theta_max 67.15
_cell_measurement_theta_min 4.27
_cell_volume 1276.7(2)
_computing_cell_refinement 'Bruker SAINT'
_computing_data_collection 'Bruker APEX2'
_computing_data_reduction 'Bruker SAINT'
_computing_molecular_graphics 'Bruker SHELXTL'
_computing_publication_material 'Bruker SHELXTL'
_computing_structure_refinement 'SHELXL-97 (Sheldrick, 2008)'
_computing_structure_solution 'SHELXS-97 (Sheldrick, 2008)'
_diffrn_ambient_temperature 296(2)
_diffrn_measured_fraction_theta_full 0.977
_diffrn_measured_fraction_theta_max 0.977
_diffrn_measurement_device_type 'Bruker APEX-II CCD'
_diffrn_measurement_method '\f and \w scans'
_diffrn_radiation_monochromator graphite
_diffrn_radiation_source 'fine-focus sealed tube'
_diffrn_radiation_type CuK\a
_diffrn_radiation_wavelength 1.54178
_diffrn_reflns_av_R_equivalents 0.0261
_diffrn_reflns_av_sigmaI/netI 0.0332
_diffrn_reflns_limit_h_max 11
_diffrn_reflns_limit_h_min -12
_diffrn_reflns_limit_k_max 11
_diffrn_reflns_limit_k_min -7
_diffrn_reflns_limit_l_max 14
_diffrn_reflns_limit_l_min -14
_diffrn_reflns_number 5061
_diffrn_reflns_theta_full 64.99
_diffrn_reflns_theta_max 64.99
_diffrn_reflns_theta_min 4.26
_exptl_absorpt_coefficient_mu 0.745
_exptl_absorpt_correction_T_max 0.8532
_exptl_absorpt_correction_T_min 0.8242
_exptl_absorpt_correction_type multi-scan
_exptl_absorpt_process_details sadabs
_exptl_crystal_density_diffrn 1.281
_exptl_crystal_density_method 'not measured'
_exptl_crystal_F_000 524
_exptl_crystal_size_max 0.27
_exptl_crystal_size_mid 0.25
_exptl_crystal_size_min 0.22
_refine_diff_density_max 0.144
_refine_diff_density_min -0.157
_refine_diff_density_rms 0.027
_refine_ls_abs_structure_details 'Flack H D (1983), Acta Cryst. A39, 876-881'
_refine_ls_abs_structure_Flack -0.14(19)
_refine_ls_extinction_method none
_refine_ls_goodness_of_fit_ref 1.036
_refine_ls_hydrogen_treatment constr
_refine_ls_matrix_type full
_refine_ls_number_parameters 327
_refine_ls_number_reflns 2786
_refine_ls_number_restraints 1
_refine_ls_restrained_S_all 1.035
_refine_ls_R_factor_all 0.0382
_refine_ls_R_factor_gt 0.0314
_refine_ls_shift/su_max 0.001
_refine_ls_shift/su_mean 0.000
_refine_ls_structure_factor_coef Fsqd
_refine_ls_weighting_details 'calc w=1/[\s^2^(Fo^2^)+(0.0627P)^2^+0.0450P] where P=(Fo^2^+2Fc^2^)/3'
_refine_ls_weighting_scheme calc
_refine_ls_wR_factor_gt 0.0879
_refine_ls_wR_factor_ref 0.0926
_reflns_number_gt 2552
_reflns_number_total 2786
_reflns_threshold_expression >2sigma(I)
_cod_data_source_file ol5022838_si_002.cif
_cod_data_source_block cu_20140710cc_0m
_cod_depositor_comments
;
The following automatic conversions were performed:

'_symmetry_cell_setting' value 'Monoclinic' changed to 'monoclinic'
according to
/home/saulius/struct/COD-crude-data--automatic-downloads/current/ACS/lib/dictionaries/cif_core.dic
dictionary named 'cif_core.dic' version 2.4.2 from 2011-04-26.

Automatic conversion script
Id: cif_fix_values 2827 2014-09-09 07:05:25Z andrius 
;
_cod_original_sg_symbol_H-M 'P2(1)   '
_cod_database_code 1517934

loop_
_symmetry_equiv_pos_as_xyz
'x, y, z'
'-x, y+1/2, -z'

loop_
_atom_site_label
_atom_site_type_symbol
_atom_site_fract_x
_atom_site_fract_y
_atom_site_fract_z
_atom_site_U_iso_or_equiv
_atom_site_adp_type
_atom_site_occupancy
_atom_site_symmetry_multiplicity
_atom_site_calc_flag
_atom_site_refinement_flags
C28 C 1.0943(3) 0.9137(3) 1.2872(2) 0.0607(6) Uani 1 1 d .
H28 H 1.1256 0.8591 1.2335 0.073 Uiso 1 1 calc R
C27 C 1.1691(2) 1.0185(3) 1.3259(2) 0.0595(6) Uani 1 1 d .
H27 H 1.2496 1.0333 1.2985 0.071 Uiso 1 1 calc R
C26 C 1.1249(2) 1.1011(3) 1.40505(18) 0.0576(6) Uani 1 1 d .
C25 C 1.0050(3) 1.0751(3) 1.4455(2) 0.0698(8) Uani 1 1 d .
H25 H 0.9740 1.1295 1.4997 0.084 Uiso 1 1 calc R
C24 C 0.9324(3) 0.9708(3) 1.4068(2) 0.0680(7) Uani 1 1 d .
H24 H 0.8526 0.9551 1.4352 0.082 Uiso 1 1 calc R
C23 C 0.9748(2) 0.8871(3) 1.32554(17) 0.0571(6) Uani 1 1 d .
C22 C 0.8937(3) 0.7767(3) 1.27859(19) 0.0663(7) Uani 1 1 d .
H22A H 0.9459 0.6979 1.2703 0.080 Uiso 1 1 calc R
H22B H 0.8256 0.7557 1.3269 0.080 Uiso 1 1 calc R
C29 C 1.3157(3) 1.2327(4) 1.4127(3) 0.0837(9) Uani 1 1 d .
H29A H 1.3703 1.1575 1.4288 0.126 Uiso 1 1 calc R
H29B H 1.3514 1.3095 1.4497 0.126 Uiso 1 1 calc R
H29C H 1.3101 1.2484 1.3351 0.126 Uiso 1 1 calc R
C4 C 0.7651(2) 0.7218(3) 1.11749(18) 0.0518(5) Uani 1 1 d .
H4 H 0.6959 0.6912 1.1625 0.062 Uiso 1 1 calc R
C3 C 0.7081(2) 0.7766(3) 1.00907(19) 0.0535(6) Uani 1 1 d .
H3 H 0.6403 0.8418 1.0211 0.064 Uiso 1 1 calc R
C2 C 0.81643(19) 0.8380(2) 0.94727(17) 0.0445(5) Uani 1 1 d .
H2 H 0.8586 0.9084 0.9915 0.053 Uiso 1 1 calc R
C14 C 0.8255(2) 0.9966(3) 0.7993(2) 0.0579(6) Uani 1 1 d .
H14A H 0.8735 0.9606 0.7402 0.069 Uiso 1 1 calc R
H14B H 0.8864 1.0368 0.8525 0.069 Uiso 1 1 calc R
C15 C 0.7321(2) 1.0991(3) 0.75486(18) 0.0488(5) Uani 1 1 d .
C16 C 0.6638(2) 1.1757(3) 0.8250(2) 0.0611(7) Uani 1 1 d .
H16 H 0.6735 1.1598 0.9000 0.073 Uiso 1 1 calc R
C17 C 0.5810(2) 1.2758(3) 0.7872(2) 0.0624(6) Uani 1 1 d .
H17 H 0.5362 1.3256 0.8366 0.075 Uiso 1 1 calc R
C18 C 0.5653(2) 1.3011(2) 0.6763(2) 0.0548(6) Uani 1 1 d .
C19 C 0.6307(2) 1.2240(3) 0.60516(19) 0.0588(6) Uani 1 1 d .
H19 H 0.6195 1.2386 0.5301 0.071 Uiso 1 1 calc R
C20 C 0.7129(2) 1.1249(3) 0.64450(18) 0.0523(5) Uani 1 1 d .
H20 H 0.7566 1.0743 0.5949 0.063 Uiso 1 1 calc R
C21 C 0.4310(3) 1.4909(4) 0.7020(4) 0.0883(10) Uani 1 1 d .
H21A H 0.3695 1.4446 0.7437 0.132 Uiso 1 1 calc R
H21B H 0.3879 1.5595 0.6595 0.132 Uiso 1 1 calc R
H21C H 0.4961 1.5297 0.7510 0.132 Uiso 1 1 calc R
C5 C 0.8351(2) 0.6032(2) 1.07132(18) 0.0520(5) Uani 1 1 d .
H5 H 0.8601 0.5390 1.1289 0.062 Uiso 1 1 calc R
C6 C 0.7304(3) 0.5485(3) 0.9933(2) 0.0650(7) Uani 1 1 d .
H6A H 0.7676 0.5026 0.9329 0.078 Uiso 1 1 calc R
H6B H 0.6763 0.4868 1.0308 0.078 Uiso 1 1 calc R
C1 C 0.91366(19) 0.7309(2) 0.92354(16) 0.0444(5) Uani 1 1 d .
H1 H 0.8786 0.6748 0.8635 0.053 Uiso 1 1 calc R
C7 C 1.1155(2) 0.6977(3) 0.8488(2) 0.0608(6) Uani 1 1 d .
H7A H 1.0696 0.6383 0.7977 0.073 Uiso 1 1 calc R
H7B H 1.1567 0.6450 0.9073 0.073 Uiso 1 1 calc R
C8 C 1.21497(19) 0.7748(2) 0.79111(18) 0.0477(5) Uani 1 1 d .
C9 C 1.1799(2) 0.8498(3) 0.7005(2) 0.0615(7) Uani 1 1 d .
H9 H 1.0945 0.8503 0.6729 0.074 Uiso 1 1 calc R
C10 C 1.2712(3) 0.9247(4) 0.6498(2) 0.0763(8) Uani 1 1 d .
H10 H 1.2466 0.9770 0.5894 0.092 Uiso 1 1 calc R
C11 C 1.3975(3) 0.9217(3) 0.6884(3) 0.0748(8) Uani 1 1 d .
H11 H 1.4587 0.9715 0.6538 0.090 Uiso 1 1 calc R
C12 C 1.4339(2) 0.8465(3) 0.7772(2) 0.0679(7) Uani 1 1 d .
H12 H 1.5199 0.8442 0.8031 0.081 Uiso 1 1 calc R
C13 C 1.3430(2) 0.7741(3) 0.82819(19) 0.0562(6) Uani 1 1 d .
H13 H 1.3683 0.7233 0.8892 0.067 Uiso 1 1 calc R
O6 O 0.4896(2) 1.4000(2) 0.63047(18) 0.0788(6) Uani 1 1 d .
O4 O 0.75689(14) 0.89278(18) 0.84990(13) 0.0555(4) Uani 1 1 d .
O7 O 1.19016(18) 1.2072(2) 1.44912(16) 0.0781(6) Uani 1 1 d .
O5 O 0.83938(16) 0.81881(17) 1.17423(12) 0.0563(4) Uani 1 1 d .
O1 O 0.94522(13) 0.65033(16) 1.01741(12) 0.0499(4) Uani 1 1 d .
O2 O 0.65618(15) 0.6617(2) 0.95384(15) 0.0664(5) Uani 1 1 d .
O3 O 1.02709(13) 0.79019(16) 0.89304(12) 0.0481(3) Uani 1 1 d .

loop_
_atom_site_aniso_label
_atom_site_aniso_U_11
_atom_site_aniso_U_22
_atom_site_aniso_U_33
_atom_site_aniso_U_23
_atom_site_aniso_U_13
_atom_site_aniso_U_12
C28 0.0716(16) 0.0548(15) 0.0564(13) 0.0012(12) 0.0111(12) 0.0214(13)
C27 0.0570(13) 0.0626(17) 0.0595(13) 0.0050(12) 0.0080(11) 0.0172(13)
C26 0.0609(13) 0.0658(17) 0.0457(11) -0.0020(11) 0.0003(10) 0.0058(12)
C25 0.0705(16) 0.087(2) 0.0533(13) -0.0177(14) 0.0146(12) 0.0010(15)
C24 0.0641(15) 0.090(2) 0.0505(13) -0.0085(13) 0.0136(11) -0.0061(15)
C23 0.0729(15) 0.0545(14) 0.0435(10) 0.0069(10) 0.0004(10) 0.0063(13)
C22 0.0889(17) 0.0617(16) 0.0479(12) 0.0085(12) 0.0014(11) 0.0020(15)
C29 0.0671(16) 0.089(2) 0.095(2) -0.0040(18) 0.0036(15) -0.0114(17)
C4 0.0481(11) 0.0588(14) 0.0494(11) 0.0111(11) 0.0112(9) -0.0009(11)
C3 0.0431(11) 0.0586(14) 0.0591(12) 0.0117(12) 0.0055(9) 0.0007(11)
C2 0.0421(10) 0.0438(12) 0.0472(10) 0.0067(9) -0.0009(8) -0.0031(9)
C14 0.0465(11) 0.0601(15) 0.0673(14) 0.0182(12) 0.0057(10) -0.0078(11)
C15 0.0436(11) 0.0517(14) 0.0515(11) 0.0072(10) 0.0054(9) -0.0118(10)
C16 0.0650(14) 0.0727(18) 0.0461(11) 0.0096(11) 0.0069(11) -0.0009(13)
C17 0.0595(13) 0.0644(16) 0.0647(14) -0.0072(13) 0.0160(11) 0.0009(13)
C18 0.0523(12) 0.0448(13) 0.0666(13) 0.0020(11) -0.0040(10) -0.0034(10)
C19 0.0735(15) 0.0550(15) 0.0471(11) 0.0037(11) -0.0028(10) -0.0013(13)
C20 0.0603(13) 0.0466(13) 0.0504(12) 0.0008(10) 0.0073(10) -0.0008(11)
C21 0.0713(18) 0.065(2) 0.130(3) 0.003(2) 0.0182(18) 0.0167(16)
C5 0.0566(12) 0.0480(14) 0.0517(12) 0.0118(10) 0.0051(10) -0.0030(10)
C6 0.0711(15) 0.0557(16) 0.0682(15) 0.0102(12) 0.0053(13) -0.0245(13)
C1 0.0457(10) 0.0433(12) 0.0445(10) 0.0019(9) 0.0045(9) -0.0089(10)
C7 0.0612(14) 0.0445(14) 0.0789(16) -0.0057(12) 0.0220(12) 0.0005(11)
C8 0.0461(11) 0.0444(12) 0.0536(11) -0.0101(10) 0.0121(9) 0.0019(10)
C9 0.0473(12) 0.0725(18) 0.0646(14) 0.0001(13) 0.0026(11) 0.0047(12)
C10 0.083(2) 0.081(2) 0.0669(16) 0.0171(15) 0.0179(14) 0.0096(17)
C11 0.0677(17) 0.072(2) 0.0880(19) -0.0034(16) 0.0311(15) -0.0101(15)
C12 0.0430(12) 0.083(2) 0.0783(17) -0.0184(15) 0.0098(12) -0.0044(12)
C13 0.0533(12) 0.0622(15) 0.0535(11) -0.0028(11) 0.0058(10) 0.0098(12)
O6 0.0823(12) 0.0596(12) 0.0929(14) 0.0040(11) -0.0101(10) 0.0149(11)
O4 0.0475(8) 0.0582(10) 0.0597(9) 0.0207(8) -0.0075(7) -0.0121(8)
O7 0.0708(11) 0.0888(15) 0.0752(12) -0.0202(11) 0.0092(9) -0.0093(11)
O5 0.0697(10) 0.0533(11) 0.0463(8) 0.0053(7) 0.0063(7) 0.0016(8)
O1 0.0473(7) 0.0486(9) 0.0542(8) 0.0071(7) 0.0064(6) 0.0017(7)
O2 0.0543(9) 0.0738(13) 0.0698(10) 0.0191(9) -0.0071(8) -0.0225(9)
O3 0.0435(7) 0.0419(8) 0.0599(8) -0.0041(7) 0.0137(6) -0.0047(7)

loop_
_atom_type_symbol
_atom_type_description
_atom_type_scat_dispersion_real
_atom_type_scat_dispersion_imag
_atom_type_scat_source
C C 0.0181 0.0091 'International Tables Vol C Tables 4.2.6.8 and 6.1.1.4'
H H 0.0000 0.0000 'International Tables Vol C Tables 4.2.6.8 and 6.1.1.4'
O O 0.0492 0.0322 'International Tables Vol C Tables 4.2.6.8 and 6.1.1.4'

loop_
_geom_angle_atom_site_label_1
_geom_angle_atom_site_label_2
_geom_angle_atom_site_label_3
_geom_angle
C23 C28 C27 122.2(2)
C23 C28 H28 118.9
C27 C28 H28 118.9
C26 C27 C28 120.0(2)
C26 C27 H27 120.0
C28 C27 H27 120.0
O7 C26 C27 125.1(2)
O7 C26 C25 116.3(2)
C27 C26 C25 118.6(3)
C24 C25 C26 120.7(3)
C24 C25 H25 119.7
C26 C25 H25 119.7
C25 C24 C23 121.6(2)
C25 C24 H24 119.2
C23 C24 H24 119.2
C28 C23 C24 116.9(3)
C28 C23 C22 121.0(2)
C24 C23 C22 122.1(2)
O5 C22 C23 107.9(2)
O5 C22 H22A 110.1
C23 C22 H22A 110.1
O5 C22 H22B 110.1
C23 C22 H22B 110.1
H22A C22 H22B 108.4
O7 C29 H29A 109.5
O7 C29 H29B 109.5
H29A C29 H29B 109.5
O7 C29 H29C 109.5
H29A C29 H29C 109.5
H29B C29 H29C 109.5
O5 C4 C3 110.6(2)
O5 C4 C5 117.99(17)
C3 C4 C5 97.60(19)
O5 C4 H4 110.0
C3 C4 H4 110.0
C5 C4 H4 110.0
O2 C3 C4 103.5(2)
O2 C3 C2 111.37(19)
C4 C3 C2 108.52(17)
O2 C3 H3 111.1
C4 C3 H3 111.1
C2 C3 H3 111.1
O4 C2 C1 112.25(18)
O4 C2 C3 105.98(16)
C1 C2 C3 108.93(19)
O4 C2 H2 109.9
C1 C2 H2 109.9
C3 C2 H2 109.9
O4 C14 C15 109.49(18)
O4 C14 H14A 109.8
C15 C14 H14A 109.8
O4 C14 H14B 109.8
C15 C14 H14B 109.8
H14A C14 H14B 108.2
C20 C15 C16 116.8(2)
C20 C15 C14 122.7(2)
C16 C15 C14 120.5(2)
C15 C16 C17 122.1(2)
C15 C16 H16 118.9
C17 C16 H16 118.9
C18 C17 C16 119.8(2)
C18 C17 H17 120.1
C16 C17 H17 120.1
O6 C18 C19 116.5(2)
O6 C18 C17 124.7(2)
C19 C18 C17 118.8(2)
C18 C19 C20 120.4(2)
C18 C19 H19 119.8
C20 C19 H19 119.8
C15 C20 C19 122.0(2)
C15 C20 H20 119.0
C19 C20 H20 119.0
O6 C21 H21A 109.5
O6 C21 H21B 109.5
H21A C21 H21B 109.5
O6 C21 H21C 109.5
H21A C21 H21C 109.5
H21B C21 H21C 109.5
O1 C5 C6 113.29(19)
O1 C5 C4 108.69(19)
C6 C5 C4 100.3(2)
O1 C5 H5 111.3
C6 C5 H5 111.3
C4 C5 H5 111.3
O2 C6 C5 105.8(2)
O2 C6 H6A 110.6
C5 C6 H6A 110.6
O2 C6 H6B 110.6
C5 C6 H6B 110.6
H6A C6 H6B 108.7
O3 C1 O1 107.51(15)
O3 C1 C2 109.19(18)
O1 C1 C2 112.06(17)
O3 C1 H1 109.3
O1 C1 H1 109.3
C2 C1 H1 109.3
O3 C7 C8 108.21(19)
O3 C7 H7A 110.1
C8 C7 H7A 110.1
O3 C7 H7B 110.1
C8 C7 H7B 110.1
H7A C7 H7B 108.4
C9 C8 C13 118.3(2)
C9 C8 C7 120.4(2)
C13 C8 C7 121.3(2)
C8 C9 C10 120.3(2)
C8 C9 H9 119.9
C10 C9 H9 119.9
C11 C10 C9 120.0(3)
C11 C10 H10 120.0
C9 C10 H10 120.0
C12 C11 C10 120.3(3)
C12 C11 H11 119.8
C10 C11 H11 119.8
C11 C12 C13 119.5(2)
C11 C12 H12 120.2
C13 C12 H12 120.2
C12 C13 C8 121.5(2)
C12 C13 H13 119.2
C8 C13 H13 119.2
C18 O6 C21 118.2(2)
C2 O4 C14 116.36(16)
C26 O7 C29 117.5(2)
C4 O5 C22 114.27(19)
C1 O1 C5 113.92(15)
C3 O2 C6 107.64(16)
C1 O3 C7 113.05(17)

loop_
_geom_bond_atom_site_label_1
_geom_bond_atom_site_label_2
_geom_bond_distance
C28 C23 1.378(4)
C28 C27 1.378(4)
C28 H28 0.9300
C27 C26 1.375(4)
C27 H27 0.9300
C26 O7 1.360(3)
C26 C25 1.391(4)
C25 C24 1.363(4)
C25 H25 0.9300
C24 C23 1.393(4)
C24 H24 0.9300
C23 C22 1.491(4)
C22 O5 1.429(3)
C22 H22A 0.9700
C22 H22B 0.9700
C29 O7 1.425(3)
C29 H29A 0.9600
C29 H29B 0.9600
C29 H29C 0.9600
C4 O5 1.404(3)
C4 C3 1.523(3)
C4 C5 1.524(4)
C4 H4 0.9800
C3 O2 1.430(3)
C3 C2 1.522(3)
C3 H3 0.9800
C2 O4 1.420(2)
C2 C1 1.517(3)
C2 H2 0.9800
C14 O4 1.427(3)
C14 C15 1.497(3)
C14 H14A 0.9700
C14 H14B 0.9700
C15 C20 1.377(3)
C15 C16 1.380(4)
C16 C17 1.386(4)
C16 H16 0.9300
C17 C18 1.380(3)
C17 H17 0.9300
C18 O6 1.369(3)
C18 C19 1.374(4)
C19 C20 1.382(4)
C19 H19 0.9300
C20 H20 0.9300
C21 O6 1.427(4)
C21 H21A 0.9600
C21 H21B 0.9600
C21 H21C 0.9600
C5 O1 1.433(3)
C5 C6 1.509(3)
C5 H5 0.9800
C6 O2 1.445(3)
C6 H6A 0.9700
C6 H6B 0.9700
C1 O3 1.391(2)
C1 O1 1.428(3)
C1 H1 0.9800
C7 O3 1.435(3)
C7 C8 1.501(3)
C7 H7A 0.9700
C7 H7B 0.9700
C8 C9 1.372(4)
C8 C13 1.380(3)
C9 C10 1.386(4)
C9 H9 0.9300
C10 C11 1.369(4)
C10 H10 0.9300
C11 C12 1.358(5)
C11 H11 0.9300
C12 C13 1.371(4)
C12 H12 0.9300
C13 H13 0.9300

loop_
_geom_torsion_atom_site_label_1
_geom_torsion_atom_site_label_2
_geom_torsion_atom_site_label_3
_geom_torsion_atom_site_label_4
_geom_torsion
C23 C28 C27 C26 -0.3(4)
C28 C27 C26 O7 -180.0(2)
C28 C27 C26 C25 1.0(4)
O7 C26 C25 C24 -179.8(3)
C27 C26 C25 C24 -0.7(4)
C26 C25 C24 C23 -0.2(4)
C27 C28 C23 C24 -0.5(4)
C27 C28 C23 C22 177.3(2)
C25 C24 C23 C28 0.8(4)
C25 C24 C23 C22 -177.0(3)
C28 C23 C22 O5 -75.7(3)
C24 C23 C22 O5 102.0(3)
O5 C4 C3 O2 170.07(17)
C5 C4 C3 O2 46.3(2)
O5 C4 C3 C2 51.7(3)
C5 C4 C3 C2 -72.1(2)
O2 C3 C2 O4 69.4(2)
C4 C3 C2 O4 -177.3(2)
O2 C3 C2 C1 -51.6(2)
C4 C3 C2 C1 61.8(2)
O4 C14 C15 C20 -115.0(3)
O4 C14 C15 C16 67.2(3)
C20 C15 C16 C17 -1.0(4)
C14 C15 C16 C17 176.9(2)
C15 C16 C17 C18 -0.1(4)
C16 C17 C18 O6 -177.7(2)
C16 C17 C18 C19 1.4(4)
O6 C18 C19 C20 177.6(2)
C17 C18 C19 C20 -1.5(4)
C16 C15 C20 C19 0.9(3)
C14 C15 C20 C19 -177.0(2)
C18 C19 C20 C15 0.4(4)
O5 C4 C5 O1 -45.7(2)
C3 C4 C5 O1 72.5(2)
O5 C4 C5 C6 -164.77(18)
C3 C4 C5 C6 -46.5(2)
O1 C5 C6 O2 -83.6(3)
C4 C5 C6 O2 32.1(2)
O4 C2 C1 O3 78.0(2)
C3 C2 C1 O3 -164.94(16)
O4 C2 C1 O1 -162.98(16)
C3 C2 C1 O1 -45.9(2)
O3 C7 C8 C9 -64.1(3)
O3 C7 C8 C13 114.9(2)
C13 C8 C9 C10 -1.4(4)
C7 C8 C9 C10 177.6(3)
C8 C9 C10 C11 1.6(5)
C9 C10 C11 C12 -0.6(5)
C10 C11 C12 C13 -0.4(5)
C11 C12 C13 C8 0.5(4)
C9 C8 C13 C12 0.4(4)
C7 C8 C13 C12 -178.6(2)
C19 C18 O6 C21 -173.5(2)
C17 C18 O6 C21 5.6(4)
C1 C2 O4 C14 -84.2(2)
C3 C2 O4 C14 157.0(2)
C15 C14 O4 C2 -141.9(2)
C27 C26 O7 C29 -1.8(4)
C25 C26 O7 C29 177.3(3)
C3 C4 O5 C22 178.34(19)
C5 C4 O5 C22 -70.6(3)
C23 C22 O5 C4 177.02(19)
O3 C1 O1 C5 168.46(17)
C2 C1 O1 C5 48.5(2)
C6 C5 O1 C1 46.0(3)
C4 C5 O1 C1 -64.6(2)
C4 C3 O2 C6 -27.6(2)
C2 C3 O2 C6 88.8(2)
C5 C6 O2 C3 -3.0(3)
O1 C1 O3 C7 69.5(2)
C2 C1 O3 C7 -168.68(19)
C8 C7 O3 C1 164.59(18)
